data_7125544
loop_
_publ_author_name
'Qin, Zengquan'
'Jennings, Michael C.'
'Puddephatt, Richard J.'

_publ_section_title
;
 Stacked molecular triangles: self-assembly using coordination chemistry
 and hydrogen bonding
;
_journal_issue 24
_journal_name_full 'Chemical Communications'
_journal_page_first 2676
_journal_paper_doi 10.1039/b109784a
_journal_year 2001
_chemical_formula_sum 'C96 H105 F18 N15 O25 Pt3 S6'
_chemical_formula_weight 2988.58
_space_group_IT_number 2
_space_group_name_Hall '-P 1'
_space_group_name_H-M_alt 'P -1'
_symmetry_cell_setting triclinic
_symmetry_space_group_name_H-M 'P -1'
_atom_sites_solution_hydrogens geom
_atom_sites_solution_primary direct
_atom_sites_solution_secondary difmap
_audit_creation_method SHELXL-97
_cell_angle_alpha 79.115(3)
_cell_angle_beta 84.232(3)
_cell_angle_gamma 77.554(3)
_cell_formula_units_Z 2
_cell_length_a 15.2398(9)
_cell_length_b 18.1540(10)
_cell_length_c 23.4615(13)
_cell_measurement_temperature 200(2)
_cell_volume 6212.2(6)
_computing_cell_refinement 'Nonius DENZO'
_computing_data_collection 'Nonius COLLECT'
_computing_data_reduction 'Nonius DENZO'
_computing_molecular_graphics 'Bruker SHELXTL'
_computing_publication_material 'Bruker SHELXTL'
_computing_structure_refinement 'SHELXL-97 (Sheldrick, 1997)'
_computing_structure_solution 'SHELXS-97 (Sheldrick, 1990)'
_diffrn_ambient_temperature 200(2)
_diffrn_measured_fraction_theta_full 0.986
_diffrn_measured_fraction_theta_max 0.986
_diffrn_measurement_device_type 'Nonius Kappa-CCD'
_diffrn_measurement_method 'phi/omega scans'
_diffrn_radiation_monochromator graphite
_diffrn_radiation_source 'fine-focus sealed tube'
_diffrn_radiation_type MoK\a
_diffrn_radiation_wavelength 0.71073
_diffrn_reflns_av_R_equivalents 0.0920
_diffrn_reflns_av_sigmaI/netI 0.1262
_diffrn_reflns_limit_h_max 16
_diffrn_reflns_limit_h_min -16
_diffrn_reflns_limit_k_max 19
_diffrn_reflns_limit_k_min -19
_diffrn_reflns_limit_l_max 24
_diffrn_reflns_limit_l_min -24
_diffrn_reflns_number 43817
_diffrn_reflns_theta_full 21.99
_diffrn_reflns_theta_max 21.99
_diffrn_reflns_theta_min 3.40
_exptl_absorpt_coefficient_mu 3.567
_exptl_absorpt_correction_T_max 0.7168
_exptl_absorpt_correction_T_min 0.5661
_exptl_absorpt_correction_type integration
_exptl_crystal_colour colourless
_exptl_crystal_density_diffrn 1.598
_exptl_crystal_density_method 'not measured'
_exptl_crystal_description block
_exptl_crystal_F_000 2956
_exptl_crystal_size_max 0.18
_exptl_crystal_size_mid 0.10
_exptl_crystal_size_min 0.10
_refine_diff_density_max 1.231
_refine_diff_density_min -0.929
_refine_diff_density_rms 0.168
_refine_ls_extinction_method none
_refine_ls_goodness_of_fit_ref 1.018
_refine_ls_hydrogen_treatment mixed
_refine_ls_matrix_type full
_refine_ls_number_parameters 780
_refine_ls_number_reflns 15006
_refine_ls_number_restraints 412
_refine_ls_restrained_S_all 1.015
_refine_ls_R_factor_all 0.1711
_refine_ls_R_factor_gt 0.0960
_refine_ls_shift/su_max 5.208
_refine_ls_shift/su_mean 0.125
_refine_ls_structure_factor_coef Fsqd
_refine_ls_weighting_details 'calc w=1/[\s^2^(Fo^2^)+(0.1910P)^2^+0.0000P] where P=(Fo^2^+2Fc^2^)/3'
_refine_ls_weighting_scheme calc
_refine_ls_wR_factor_gt 0.2620
_refine_ls_wR_factor_ref 0.3076
_reflns_number_gt 8067
_reflns_number_total 15006
_reflns_threshold_expression >2sigma(I)
_cod_data_source_file b109784a.txt
_cod_data_source_block 00157
_cod_depositor_comments
;
The following automatic conversions were performed:

data item '_symmetry_cell_setting' value 'Triclinic' was changed to
'triclinic' in accordance with the
/home/saulius/struct/COD-crude-data/automatic-downloads/DataCite-retrospective/RSC/depositions/lib/dictionaries/cif_core.dic
dictionary named 'cif_core.dic' version 2.4.2 last updated on
2011-04-26.

Automatic conversion script
Id: cif_fix_values 6909 2019-04-08 15:41:33Z antanas 
;
_cod_original_sg_symbol_H-M P-1
_cod_database_code 7125544

loop_
_symmetry_equiv_pos_as_xyz
'x, y, z'
'-x, -y, -z'

loop_
_atom_site_label
_atom_site_type_symbol
_atom_site_fract_x
_atom_site_fract_y
_atom_site_fract_z
_atom_site_U_iso_or_equiv
_atom_site_adp_type
_atom_site_occupancy
_atom_site_symmetry_multiplicity
_atom_site_calc_flag
_atom_site_refinement_flags
_atom_site_disorder_assembly
_atom_site_disorder_group
Pt1 Pt 0.79902(5) 1.01013(5) -0.18485(3) 0.0721(3) Uani 1 1 d . . .
Pt2 Pt 0.26102(6) 1.48122(5) 0.11908(4) 0.0927(4) Uani 1 1 d . . .
Pt3 Pt 0.59625(6) 0.78073(5) 0.36780(4) 0.0929(4) Uani 1 1 d . . .
N1 N 0.8870(9) 0.9251(9) -0.2133(7) 0.072(4) Uiso 1 1 d . . .
C2 C 0.9202(14) 0.8558(12) -0.1808(10) 0.089(6) Uiso 1 1 d . . .
H2A H 0.9019 0.8474 -0.1406 0.106 Uiso 1 1 calc R . .
C3 C 0.9770(14) 0.7989(13) -0.2024(10) 0.092(6) Uiso 1 1 d . . .
H3A H 0.9995 0.7525 -0.1772 0.111 Uiso 1 1 calc R . .
C4 C 1.002(2) 0.8073(18) -0.2600(14) 0.139(10) Uiso 1 1 d . . .
C5 C 0.9691(16) 0.8832(15) -0.2918(12) 0.110(8) Uiso 1 1 d . . .
H5A H 0.9890 0.8951 -0.3315 0.132 Uiso 1 1 calc R . .
C6 C 0.9132(13) 0.9358(12) -0.2684(9) 0.079(5) Uiso 1 1 d . . .
C7 C 0.8746(13) 1.0110(12) -0.3032(9) 0.085(6) Uiso 1 1 d . . .
C8 C 0.8894(16) 1.0350(14) -0.3599(11) 0.107(7) Uiso 1 1 d . . .
H8A H 0.9294 1.0025 -0.3826 0.129 Uiso 1 1 calc R . .
C9 C 0.8449(15) 1.1101(13) -0.3871(10) 0.096(6) Uiso 1 1 d . . .
C10 C 0.7919(14) 1.1546(14) -0.3514(10) 0.096(7) Uiso 1 1 d . . .
H10A H 0.7663 1.2062 -0.3668 0.115 Uiso 1 1 calc R . .
C11 C 0.7747(13) 1.1276(11) -0.2949(9) 0.078(5) Uiso 1 1 d . . .
H11A H 0.7317 1.1585 -0.2725 0.093 Uiso 1 1 calc R . .
N12 N 0.8171(10) 1.0576(8) -0.2691(6) 0.072(4) Uiso 1 1 d . . .
C13 C 1.082(3) 0.737(3) -0.2842(17) 0.224(19) Uiso 1 1 d D . .
C14 C 1.0972(19) 0.7685(17) -0.3533(12) 0.144(10) Uiso 1 1 d D . .
H14A H 1.1426 0.7308 -0.3708 0.216 Uiso 1 1 calc R . .
H14B H 1.1179 0.8171 -0.3589 0.216 Uiso 1 1 calc R . .
H14C H 1.0403 0.7766 -0.3718 0.216 Uiso 1 1 calc R . .
C15 C 1.154(3) 0.730(3) -0.2538(18) 0.25(2) Uiso 1 1 d D . .
H15A H 1.2013 0.6881 -0.2643 0.374 Uiso 1 1 calc R . .
H15B H 1.1371 0.7194 -0.2121 0.374 Uiso 1 1 calc R . .
H15C H 1.1767 0.7780 -0.2627 0.374 Uiso 1 1 calc R . .
C16 C 1.013(3) 0.677(2) -0.2786(18) 0.219(18) Uiso 1 1 d D . .
H16A H 1.0467 0.6285 -0.2896 0.329 Uiso 1 1 calc R . .
H16B H 0.9643 0.6990 -0.3044 0.329 Uiso 1 1 calc R . .
H16C H 0.9885 0.6671 -0.2383 0.329 Uiso 1 1 calc R . .
C17 C 0.8643(17) 1.1410(15) -0.4547(11) 0.119(8) Uiso 1 1 d D . .
C18 C 0.9123(19) 1.2043(16) -0.4578(13) 0.148(11) Uiso 1 1 d D . .
H18A H 0.8737 1.2452 -0.4395 0.222 Uiso 1 1 calc R . .
H18B H 0.9272 1.2244 -0.4985 0.222 Uiso 1 1 calc R . .
H18C H 0.9678 1.1854 -0.4372 0.222 Uiso 1 1 calc R . .
C19 C 0.9286(18) 1.0780(16) -0.4834(13) 0.138(10) Uiso 1 1 d D . .
H19A H 0.9828 1.0592 -0.4615 0.207 Uiso 1 1 calc R . .
H19B H 0.9456 1.0993 -0.5235 0.207 Uiso 1 1 calc R . .
H19C H 0.8983 1.0356 -0.4833 0.207 Uiso 1 1 calc R . .
C20 C 0.783(2) 1.172(2) -0.4811(15) 0.179(13) Uiso 1 1 d D . .
H20A H 0.7474 1.2111 -0.4598 0.269 Uiso 1 1 calc R . .
H20B H 0.7500 1.1316 -0.4807 0.269 Uiso 1 1 calc R . .
H20C H 0.7960 1.1959 -0.5214 0.269 Uiso 1 1 calc R . .
N21 N 0.2205(10) 1.5819(9) 0.0687(7) 0.075(4) Uiso 1 1 d . . .
C22 C 0.2429(14) 1.6007(13) 0.0134(10) 0.095(6) Uiso 1 1 d . . .
H22A H 0.2800 1.5625 -0.0058 0.113 Uiso 1 1 calc R . .
C23 C 0.2170(14) 1.6701(13) -0.0177(10) 0.095(6) Uiso 1 1 d . . .
H23A H 0.2365 1.6801 -0.0577 0.113 Uiso 1 1 calc R . .
C24 C 0.1621(13) 1.7272(12) 0.0077(9) 0.084(6) Uiso 1 1 d . . .
C25 C 0.1393(13) 1.7097(12) 0.0642(9) 0.083(6) Uiso 1 1 d . . .
H25A H 0.1024 1.7476 0.0837 0.099 Uiso 1 1 calc R . .
C26 C 0.1686(12) 1.6372(11) 0.0945(8) 0.074(5) Uiso 1 1 d . . .
C27 C 0.1460(15) 1.6140(13) 0.1572(10) 0.095(6) Uiso 1 1 d . . .
C28 C 0.0921(14) 1.6565(13) 0.1930(9) 0.088(6) Uiso 1 1 d . . .
H28A H 0.0637 1.7074 0.1780 0.105 Uiso 1 1 calc R . .
C29 C 0.0771(17) 1.6276(15) 0.2514(11) 0.112(8) Uiso 1 1 d . . .
C30 C 0.1136(19) 1.5524(17) 0.2709(14) 0.135(9) Uiso 1 1 d . . .
H30A H 0.1048 1.5303 0.3105 0.162 Uiso 1 1 calc R . .
C31 C 0.1642(16) 1.5087(15) 0.2313(11) 0.108(7) Uiso 1 1 d . . .
H31A H 0.1841 1.4553 0.2441 0.129 Uiso 1 1 calc R . .
N32 N 0.1852(12) 1.5372(11) 0.1784(9) 0.104(6) Uiso 1 1 d . . .
C33 C 0.1289(15) 1.8090(13) -0.0277(10) 0.090(6) Uiso 1 1 d . . .
C34 C 0.160(3) 1.870(3) -0.006(2) 0.225(18) Uiso 1 1 d . . .
H34A H 0.2261 1.8596 -0.0088 0.338 Uiso 1 1 calc R . .
H34B H 0.1383 1.8699 0.0348 0.338 Uiso 1 1 calc R . .
H34C H 0.1368 1.9195 -0.0294 0.338 Uiso 1 1 calc R . .
C35 C 0.040(3) 1.824(3) -0.0262(19) 0.223(18) Uiso 1 1 d . . .
H35A H 0.0190 1.7829 -0.0394 0.335 Uiso 1 1 calc R . .
H35B H 0.0187 1.8727 -0.0519 0.335 Uiso 1 1 calc R . .
H35C H 0.0153 1.8277 0.0136 0.335 Uiso 1 1 calc R . .
C36 C 0.153(3) 1.821(2) -0.0888(18) 0.211(16) Uiso 1 1 d . . .
H36A H 0.2185 1.8110 -0.0952 0.317 Uiso 1 1 calc R . .
H36B H 0.1274 1.8734 -0.1061 0.317 Uiso 1 1 calc R . .
H36C H 0.1288 1.7852 -0.1068 0.317 Uiso 1 1 calc R . .
C37 C 0.0180(16) 1.6817(14) 0.2925(11) 0.105(7) Uiso 1 1 d . . .
C38 C -0.0705(17) 1.7131(15) 0.2690(12) 0.128(9) Uiso 1 1 d . . .
H38A H -0.1070 1.7470 0.2942 0.192 Uiso 1 1 calc R . .
H38B H -0.1008 1.6712 0.2674 0.192 Uiso 1 1 calc R . .
H38C H -0.0630 1.7422 0.2298 0.192 Uiso 1 1 calc R . .
C39 C 0.004(2) 1.635(2) 0.3527(15) 0.173(13) Uiso 1 1 d . . .
H39A H -0.0315 1.6682 0.3785 0.259 Uiso 1 1 calc R . .
H39B H 0.0629 1.6117 0.3686 0.259 Uiso 1 1 calc R . .
H39C H -0.0275 1.5942 0.3497 0.259 Uiso 1 1 calc R . .
C40 C 0.0686(19) 1.7468(16) 0.2936(13) 0.142(10) Uiso 1 1 d . . .
H40A H 0.0343 1.7814 0.3191 0.213 Uiso 1 1 calc R . .
H40B H 0.0753 1.7754 0.2542 0.213 Uiso 1 1 calc R . .
H40C H 0.1282 1.7247 0.3084 0.213 Uiso 1 1 calc R . .
N41 N 0.5491(13) 0.7657(12) 0.4502(9) 0.111(6) Uiso 1 1 d . . .
C42 C 0.4886(18) 0.8160(17) 0.4747(13) 0.127(9) Uiso 1 1 d . . .
H42A H 0.4678 0.8658 0.4534 0.153 Uiso 1 1 calc R . .
C43 C 0.454(2) 0.7953(19) 0.5339(14) 0.149(10) Uiso 1 1 d . . .
H43A H 0.4144 0.8335 0.5520 0.179 Uiso 1 1 calc R . .
C44 C 0.4759(15) 0.7212(13) 0.5654(10) 0.097(7) Uiso 1 1 d . . .
C45 C 0.5534(19) 0.6708(17) 0.5412(13) 0.132(9) Uiso 1 1 d . . .
H45A H 0.5842 0.6254 0.5639 0.159 Uiso 1 1 calc R . .
C46 C 0.5804(17) 0.6946(15) 0.4803(12) 0.115(8) Uiso 1 1 d . . .
C47 C 0.6515(15) 0.6423(14) 0.4496(10) 0.099(7) Uiso 1 1 d . . .
C48 C 0.6996(17) 0.5714(15) 0.4739(12) 0.117(8) Uiso 1 1 d . . .
H48A H 0.6896 0.5505 0.5137 0.140 Uiso 1 1 calc R . .
C49 C 0.7602(18) 0.5341(15) 0.4394(12) 0.114(8) Uiso 1 1 d . . .
C50 C 0.784(2) 0.5654(17) 0.3853(13) 0.133(9) Uiso 1 1 d . . .
H50A H 0.8322 0.5401 0.3628 0.160 Uiso 1 1 calc R . .
C51 C 0.7319(17) 0.6393(15) 0.3631(12) 0.111(8) Uiso 1 1 d . . .
H51A H 0.7441 0.6616 0.3239 0.133 Uiso 1 1 calc R . .
N52 N 0.6691(13) 0.6772(11) 0.3943(9) 0.106(6) Uiso 1 1 d . . .
C53 C 0.444(2) 0.699(2) 0.6302(15) 0.166(12) Uiso 1 1 d D . .
C54 C 0.524(2) 0.6393(18) 0.6639(15) 0.175(13) Uiso 1 1 d D . .
H54A H 0.5020 0.6204 0.7035 0.262 Uiso 1 1 calc R . .
H54B H 0.5741 0.6649 0.6657 0.262 Uiso 1 1 calc R . .
H54C H 0.5456 0.5961 0.6431 0.262 Uiso 1 1 calc R . .
C55 C 0.374(3) 0.668(3) 0.625(2) 0.25(2) Uiso 1 1 d D . .
H55A H 0.3493 0.6488 0.6641 0.380 Uiso 1 1 calc R . .
H55B H 0.3931 0.6259 0.6033 0.380 Uiso 1 1 calc R . .
H55C H 0.3272 0.7073 0.6047 0.380 Uiso 1 1 calc R . .
C56 C 0.438(3) 0.778(2) 0.658(2) 0.30(3) Uiso 1 1 d D . .
H56A H 0.4134 0.7708 0.6980 0.447 Uiso 1 1 calc R . .
H56B H 0.3988 0.8211 0.6346 0.447 Uiso 1 1 calc R . .
H56C H 0.4984 0.7894 0.6562 0.447 Uiso 1 1 calc R . .
C57 C 0.833(3) 0.458(2) 0.4684(17) 0.193(15) Uiso 1 1 d D . .
C58 C 0.864(4) 0.409(3) 0.424(2) 0.32(3) Uiso 1 1 d D . .
H58A H 0.8987 0.3593 0.4424 0.481 Uiso 1 1 calc R . .
H58B H 0.9029 0.4335 0.3938 0.481 Uiso 1 1 calc R . .
H58C H 0.8124 0.4004 0.4064 0.481 Uiso 1 1 calc R . .
C59 C 0.762(3) 0.428(3) 0.512(2) 0.31(3) Uiso 1 1 d D . .
H59A H 0.7163 0.4155 0.4906 0.459 Uiso 1 1 calc R . .
H59B H 0.7330 0.4675 0.5349 0.459 Uiso 1 1 calc R . .
H59C H 0.7906 0.3822 0.5375 0.459 Uiso 1 1 calc R . .
C60 C 0.909(3) 0.463(3) 0.495(2) 0.26(2) Uiso 1 1 d D . .
H60A H 0.9414 0.4108 0.5097 0.397 Uiso 1 1 calc R . .
H60B H 0.8916 0.4916 0.5265 0.397 Uiso 1 1 calc R . .
H60C H 0.9489 0.4883 0.4657 0.397 Uiso 1 1 calc R . .
N101 N 0.7152(10) 1.1017(9) -0.1585(7) 0.076(4) Uiso 1 1 d . . .
C102 C 0.7443(16) 1.1636(13) -0.1532(10) 0.096(7) Uiso 1 1 d . . .
H10B H 0.8043 1.1688 -0.1659 0.116 Uiso 1 1 calc R . .
C103 C 0.6841(15) 1.2223(14) -0.1282(10) 0.101(7) Uiso 1 1 d . . .
H10C H 0.7025 1.2684 -0.1260 0.122 Uiso 1 1 calc R . .
C104 C 0.6017(16) 1.2123(14) -0.1079(11) 0.103(7) Uiso 1 1 d . . .
C105 C 0.5685(18) 1.1572(15) -0.1142(11) 0.111(8) Uiso 1 1 d . . .
H10D H 0.5075 1.1546 -0.1029 0.133 Uiso 1 1 calc R . .
C106 C 0.6292(15) 1.0981(13) -0.1398(10) 0.097(7) Uiso 1 1 d . . .
H10E H 0.6075 1.0542 -0.1438 0.117 Uiso 1 1 calc R . .
N107 N 0.523(2) 1.267(2) -0.0722(14) 0.186(12) Uiso 1 1 d . . .
H10F H 0.4673 1.2593 -0.0665 0.223 Uiso 1 1 calc R . .
C108 C 0.546(3) 1.316(3) -0.055(2) 0.199(16) Uiso 1 1 d . . .
O109 O 0.6107(15) 1.3445(12) -0.0711(9) 0.152(7) Uiso 1 1 d . . .
C110 C 0.455(2) 1.3525(18) -0.0195(14) 0.140(10) Uiso 1 1 d . . .
C111 C 0.491(2) 1.4041(19) 0.0082(15) 0.157(11) Uiso 1 1 d . . .
H11B H 0.5487 1.4160 -0.0022 0.189 Uiso 1 1 calc R . .
C112 C 0.432(2) 1.4348(17) 0.0519(13) 0.137(9) Uiso 1 1 d . . .
H11C H 0.4538 1.4594 0.0782 0.164 Uiso 1 1 calc R . .
N113 N 0.3410(13) 1.4292(11) 0.0570(9) 0.105(6) Uiso 1 1 d . . .
C114 C 0.3112(19) 1.3853(15) 0.0269(12) 0.123(8) Uiso 1 1 d . . .
H11D H 0.2499 1.3806 0.0309 0.148 Uiso 1 1 calc R . .
C115 C 0.373(2) 1.3467(16) -0.0105(12) 0.129(9) Uiso 1 1 d . . .
H11E H 0.3521 1.3136 -0.0307 0.155 Uiso 1 1 calc R . .
N121 N 0.2951(15) 1.3798(12) 0.1685(9) 0.116(6) Uiso 1 1 d . . .
C122 C 0.237(2) 1.3356(17) 0.1805(13) 0.141(10) Uiso 1 1 d . . .
H12A H 0.1760 1.3533 0.1713 0.169 Uiso 1 1 calc R . .
C123 C 0.274(2) 1.2470(19) 0.2126(14) 0.154(11) Uiso 1 1 d . . .
H12B H 0.2396 1.2084 0.2170 0.185 Uiso 1 1 calc R . .
C124 C 0.359(2) 1.2330(19) 0.2323(14) 0.146(10) Uiso 1 1 d . . .
C125 C 0.411(3) 1.288(2) 0.2159(17) 0.181(13) Uiso 1 1 d . . .
H12C H 0.4714 1.2768 0.2266 0.217 Uiso 1 1 calc R . .
C126 C 0.373(3) 1.361(2) 0.1825(16) 0.177(13) Uiso 1 1 d . . .
H12D H 0.4116 1.3970 0.1706 0.212 Uiso 1 1 calc R . .
N127 N 0.410(2) 1.149(2) 0.2568(14) 0.189(12) Uiso 1 1 d . . .
H12E H 0.4683 1.1382 0.2603 0.227 Uiso 1 1 calc R . .
C128 C 0.369(4) 1.107(3) 0.269(2) 0.212(18) Uiso 1 1 d . . .
O129 O 0.2870(12) 1.1050(10) 0.2511(8) 0.128(5) Uiso 1 1 d . . .
C130 C 0.428(2) 1.0319(18) 0.3009(13) 0.130(9) Uiso 1 1 d . . .
C131 C 0.493(2) 1.0265(19) 0.3368(14) 0.148(10) Uiso 1 1 d . . .
H13A H 0.5075 1.0692 0.3490 0.178 Uiso 1 1 calc R . .
C132 C 0.5395(19) 0.9469(17) 0.3551(13) 0.136(9) Uiso 1 1 d . . .
H13B H 0.5900 0.9394 0.3777 0.164 Uiso 1 1 calc R . .
N133 N 0.5186(12) 0.8859(11) 0.3436(8) 0.094(5) Uiso 1 1 d . . .
C134 C 0.4553(16) 0.8953(14) 0.3111(10) 0.105(7) Uiso 1 1 d . . .
H13C H 0.4377 0.8513 0.3033 0.125 Uiso 1 1 calc R . .
C135 C 0.4086(16) 0.9689(14) 0.2854(11) 0.109(7) Uiso 1 1 d . . .
H13D H 0.3649 0.9738 0.2580 0.131 Uiso 1 1 calc R . .
N141 N 0.6443(11) 0.7900(10) 0.2842(7) 0.085(5) Uiso 1 1 d . . .
C142 C 0.6209(16) 0.7483(15) 0.2507(12) 0.114(8) Uiso 1 1 d . . .
H14D H 0.5876 0.7108 0.2691 0.137 Uiso 1 1 calc R . .
C143 C 0.6398(16) 0.7533(14) 0.1906(11) 0.111(8) Uiso 1 1 d . . .
H14E H 0.6237 0.7190 0.1693 0.133 Uiso 1 1 calc R . .
C144 C 0.6837(18) 0.8118(16) 0.1642(12) 0.120(8) Uiso 1 1 d . . .
C145 C 0.7067(15) 0.8554(14) 0.1960(11) 0.107(7) Uiso 1 1 d . . .
H14F H 0.7361 0.8956 0.1776 0.128 Uiso 1 1 calc R . .
C146 C 0.6888(16) 0.8446(15) 0.2584(11) 0.114(8) Uiso 1 1 d . . .
H14G H 0.7083 0.8758 0.2808 0.137 Uiso 1 1 calc R . .
C147 C 0.6912(19) 0.8235(16) 0.0918(12) 0.118(8) Uiso 1 1 d . . .
O148 O 0.6391(9) 0.7958(7) 0.0692(6) 0.085(4) Uiso 1 1 d . . .
N149 N 0.7474(15) 0.8611(13) 0.0715(10) 0.129(7) Uiso 1 1 d . . .
H14H H 0.7828 0.8714 0.0950 0.155 Uiso 1 1 calc R . .
C150 C 0.7578(14) 0.8893(12) 0.0099(10) 0.089(6) Uiso 1 1 d . . .
C151 C 0.7117(14) 0.8718(12) -0.0309(9) 0.091(6) Uiso 1 1 d . . .
H15D H 0.6696 0.8390 -0.0209 0.110 Uiso 1 1 calc R . .
C152 C 0.7307(15) 0.9059(13) -0.0896(11) 0.106(7) Uiso 1 1 d . . .
H15E H 0.7048 0.8925 -0.1204 0.128 Uiso 1 1 calc R . .
N153 N 0.7840(10) 0.9558(9) -0.1014(7) 0.073(4) Uiso 1 1 d . . .
C154 C 0.8249(14) 0.9691(12) -0.0593(9) 0.092(6) Uiso 1 1 d . . .
H15F H 0.8627 1.0056 -0.0680 0.110 Uiso 1 1 calc R . .
C155 C 0.8159(15) 0.9332(13) -0.0041(10) 0.102(7) Uiso 1 1 d . . .
H15G H 0.8520 0.9400 0.0245 0.122 Uiso 1 1 calc R . .
F201 F 0.971(2) 0.993(2) 0.2156(15) 0.43(3) Uani 1 1 d D . .
F202 F 0.8342(15) 0.9996(11) 0.1832(9) 0.207(9) Uani 1 1 d D . .
F203 F 0.8905(12) 0.9053(9) 0.2430(6) 0.146(6) Uani 1 1 d D . .
C204 C 0.9207(17) 0.9669(19) 0.2069(12) 0.25(3) Uani 1 1 d D . .
S205 S 0.9631(4) 0.9131(3) 0.1393(3) 0.0899(17) Uani 1 1 d D . .
O206 O 0.8942(12) 0.8782(15) 0.1280(8) 0.197(12) Uani 1 1 d D . .
O207 O 0.9809(15) 0.9767(11) 0.0960(11) 0.214(13) Uani 1 1 d D . .
O208 O 1.0402(12) 0.8563(11) 0.1600(7) 0.175(9) Uani 1 1 d D . .
F301 F 1.264(3) 1.114(2) -0.406(3) 0.65(7) Uani 1 1 d D . .
F302 F 1.119(3) 1.101(3) -0.3695(13) 0.46(4) Uani 1 1 d D . .
F303 F 1.163(2) 1.0901(19) -0.4542(12) 0.322(18) Uani 1 1 d D . .
C304 C 1.202(2) 1.100(2) -0.4051(16) 0.29(4) Uani 1 1 d D . .
S305 S 1.2327(13) 0.9863(10) -0.3783(7) 0.266(8) Uani 1 1 d D . .
O306 O 1.302(2) 0.9622(17) -0.4202(11) 0.281(17) Uani 1 1 d D . .
O307 O 1.262(3) 0.988(2) -0.3226(11) 0.45(4) Uani 1 1 d D . .
O308 O 1.148(2) 0.963(3) -0.3779(19) 0.59(8) Uani 1 1 d D . .
F401 F 0.711(2) 0.353(3) -0.2440(19) 0.28(2) Uiso 0.60 1 d PD A 1
F402 F 0.557(3) 0.380(3) -0.2161(17) 0.34(3) Uiso 0.60 1 d PD A 1
F403 F 0.618(3) 0.4532(17) -0.2817(18) 0.28(2) Uiso 0.60 1 d PD A 1
C404 C 0.644(3) 0.381(2) -0.2470(18) 0.32(5) Uiso 0.60 1 d PD A 1
S405 S 0.6027(9) 0.3327(7) -0.3072(6) 0.125(4) Uiso 0.60 1 d PD A 1
O406 O 0.675(2) 0.3362(19) -0.3522(13) 0.168(13) Uiso 0.60 1 d PD A 1
O407 O 0.520(3) 0.387(3) -0.320(3) 1.8(3) Uiso 0.60 1 d PD A 1
O408 O 0.5986(15) 0.2565(10) -0.2767(10) 0.093(7) Uiso 0.60 1 d PD A 1
F401 F 0.717(4) 0.359(4) -0.320(3) 0.26(3) Uiso 0.40 1 d PD B 2
F402 F 0.588(5) 0.408(8) -0.269(6) 0.9(2) Uiso 0.40 1 d PD B 2
F403 F 0.648(7) 0.293(8) -0.248(3) 0.53(8) Uiso 0.40 1 d PD B 2
C404 C 0.661(4) 0.355(4) -0.292(3) 0.36(14) Uiso 0.40 1 d PD B 2
S405 S 0.576(2) 0.3283(17) -0.3409(16) 0.230(15) Uiso 0.40 1 d PD B 2
O406 O 0.493(2) 0.380(2) -0.3315(15) 0.105(12) Uiso 0.40 1 d PD B 2
O407 O 0.624(3) 0.336(3) -0.3962(19) 0.19(2) Uiso 0.40 1 d PD B 2
O408 O 0.573(5) 0.249(2) -0.313(4) 0.76(15) Uiso 0.40 1 d PD B 2
F501 F 0.908(4) 0.608(3) -0.439(3) 0.72(7) Uiso 1 1 d D . .
F502 F 0.799(3) 0.707(3) -0.4817(15) 0.43(3) Uiso 1 1 d D . .
F503 F 0.896(3) 0.728(3) -0.4335(18) 0.41(2) Uiso 1 1 d D . .
C504 C 0.870(3) 0.663(3) -0.4458(19) 0.54(8) Uiso 1 1 d D . .
S505 S 0.7806(15) 0.6643(15) -0.3759(10) 0.355(11) Uiso 1 1 d D . .
O506 O 0.835(3) 0.656(3) -0.3283(17) 0.58(5) Uiso 1 1 d D . .
O507 O 0.743(3) 0.600(2) -0.3837(17) 0.34(2) Uiso 1 1 d D . .
O508 O 0.724(3) 0.7406(19) -0.392(2) 0.44(3) Uiso 1 1 d D . .
F601 F 0.554(3) 1.1666(16) 0.0691(15) 0.36(2) Uiso 1 1 d D . .
F602 F 0.497(2) 1.087(2) 0.0241(13) 0.352(18) Uiso 1 1 d D . .
F603 F 0.6330(16) 1.0672(15) 0.0293(10) 0.251(11) Uiso 1 1 d D . .
C604 C 0.559(2) 1.117(2) 0.0522(14) 0.41(5) Uiso 1 1 d D . .
S605 S 0.5477(7) 1.0404(6) 0.1249(5) 0.175(4) Uiso 1 1 d D . .
O606 O 0.5617(19) 0.9672(13) 0.1069(12) 0.248(13) Uiso 1 1 d D . .
O607 O 0.6216(15) 1.0502(15) 0.1546(11) 0.213(10) Uiso 1 1 d D . .
O608 O 0.4568(11) 1.0684(11) 0.1478(8) 0.156(7) Uiso 1 1 d D . .
F701 F -0.378(5) 1.338(3) 0.162(4) 0.69(7) Uiso 1 1 d D . .
F702 F -0.243(3) 1.377(3) 0.150(3) 0.50(3) Uiso 1 1 d D . .
F703 F -0.338(7) 1.412(4) 0.2156(18) 1.19(14) Uiso 1 1 d D . .
C704 C -0.336(4) 1.373(3) 0.168(2) 0.44(5) Uiso 1 1 d D . .
S705 S -0.375(2) 1.4737(15) 0.1164(13) 0.402(13) Uiso 1 1 d D . .
O706 O -0.456(4) 1.510(4) 0.146(3) 0.71(8) Uiso 1 1 d D . .
O707 O -0.297(4) 1.506(4) 0.118(3) 0.60(6) Uiso 1 1 d D . .
O708 O -0.388(6) 1.451(4) 0.062(2) 0.79(9) Uiso 1 1 d D . .
O801 O 0.6043(17) 1.1308(15) 0.2426(12) 0.210(10) Uiso 1 1 d . . .
O802 O 0.595(3) 1.000(3) -0.4788(19) 0.327(19) Uiso 1 1 d . . .
O803 O 0.668(3) 0.882(3) -0.401(2) 0.44(2) Uiso 1 1 d . . .
C901 C -0.029(7) 1.428(6) -0.004(4) 0.50(6) Uiso 1 1 d D . .
H90A H -0.0454 1.4054 -0.0352 0.750 Uiso 1 1 calc R . .
H90B H -0.0023 1.4726 -0.0213 0.750 Uiso 1 1 calc R . .
H90C H -0.0826 1.4444 0.0206 0.750 Uiso 1 1 calc R . .
C902 C 0.051(6) 1.359(7) 0.038(4) 0.43(5) Uiso 1 1 d D . .
C903 C 0.059(4) 1.422(4) 0.080(3) 0.31(3) Uiso 1 1 d D . .
H90E H 0.1024 1.3981 0.1097 0.462 Uiso 1 1 calc R . .
H90F H -0.0003 1.4391 0.0999 0.462 Uiso 1 1 calc R . .
H90G H 0.0785 1.4668 0.0564 0.462 Uiso 1 1 calc R . .
O904 O 0.113(3) 1.302(3) 0.070(2) 0.298(19) Uiso 1 1 d D . .

loop_
_atom_site_aniso_label
_atom_site_aniso_U_11
_atom_site_aniso_U_22
_atom_site_aniso_U_33
_atom_site_aniso_U_23
_atom_site_aniso_U_13
_atom_site_aniso_U_12
Pt1 0.0672(5) 0.0807(6) 0.0672(5) -0.0236(4) -0.0006(4) -0.0042(4)
Pt2 0.0959(7) 0.0636(6) 0.1169(8) -0.0330(5) -0.0145(5) 0.0064(4)
Pt3 0.1045(7) 0.0802(6) 0.0845(7) -0.0028(5) -0.0146(5) -0.0042(5)
F201 0.28(3) 0.70(8) 0.51(6) -0.49(6) 0.08(4) -0.27(4)
F202 0.23(2) 0.153(16) 0.21(2) -0.020(15) 0.046(18) -0.005(15)
F203 0.190(16) 0.139(13) 0.098(11) -0.053(9) -0.014(10) 0.017(11)
C204 0.07(2) 0.49(9) 0.12(3) 0.09(4) -0.018(19) -0.06(4)
S205 0.074(4) 0.090(4) 0.104(4) -0.015(3) -0.011(3) -0.012(3)
O206 0.123(15) 0.39(4) 0.127(16) -0.11(2) 0.025(12) -0.12(2)
O207 0.18(2) 0.138(18) 0.28(3) 0.00(2) 0.08(2) 0.000(15)
O208 0.182(19) 0.18(2) 0.102(13) -0.015(13) 0.004(12) 0.075(16)
F301 0.43(6) 0.34(5) 1.25(18) -0.24(7) -0.60(10) 0.07(5)
F302 0.41(6) 0.67(10) 0.23(4) -0.15(5) -0.15(4) 0.17(6)
F303 0.25(3) 0.41(5) 0.34(4) -0.18(4) 0.01(3) -0.04(3)
C304 0.17(5) 0.44(11) 0.23(6) -0.20(6) -0.10(4) 0.17(6)
S305 0.282(18) 0.32(2) 0.209(16) -0.123(15) 0.044(14) -0.040(16)
O306 0.37(4) 0.28(4) 0.14(2) -0.05(2) 0.02(3) 0.04(3)
O307 0.70(10) 0.45(7) 0.13(2) -0.15(3) -0.17(4) 0.16(6)
O308 0.40(7) 1.06(18) 0.38(7) 0.17(9) -0.12(6) -0.52(10)

loop_
_atom_type_symbol
_atom_type_description
_atom_type_scat_dispersion_real
_atom_type_scat_dispersion_imag
_atom_type_scat_source
C C 0.0033 0.0016 'International Tables Vol C Tables 4.2.6.8 and 6.1.1.4'
H H 0.0000 0.0000 'International Tables Vol C Tables 4.2.6.8 and 6.1.1.4'
N N 0.0061 0.0033 'International Tables Vol C Tables 4.2.6.8 and 6.1.1.4'
O O 0.0106 0.0060 'International Tables Vol C Tables 4.2.6.8 and 6.1.1.4'
F F 0.0171 0.0103 'International Tables Vol C Tables 4.2.6.8 and 6.1.1.4'
S S 0.1246 0.1234 'International Tables Vol C Tables 4.2.6.8 and 6.1.1.4'
Pt Pt -1.7033 8.3905 'International Tables Vol C Tables 4.2.6.8 and 6.1.1.4'

loop_
_geom_angle_atom_site_label_1
_geom_angle_atom_site_label_2
_geom_angle_atom_site_label_3
_geom_angle
N1 Pt1 N12 79.9(6)
N1 Pt1 N101 176.0(6)
N12 Pt1 N101 97.5(6)
N1 Pt1 N153 96.6(6)
N12 Pt1 N153 176.4(6)
N101 Pt1 N153 86.0(6)
N121 Pt2 N21 176.9(8)
N121 Pt2 N32 98.8(8)
N21 Pt2 N32 80.8(7)
N121 Pt2 N113 83.5(8)
N21 Pt2 N113 97.0(7)
N32 Pt2 N113 177.0(8)
N41 Pt3 N52 81.3(9)
N41 Pt3 N141 176.9(8)
N52 Pt3 N141 96.2(8)
N41 Pt3 N133 96.5(8)
N52 Pt3 N133 177.8(7)
N141 Pt3 N133 85.9(7)
C6 N1 C2 117.3(18)
C6 N1 Pt1 116.9(13)
C2 N1 Pt1 125.8(14)
C3 C2 N1 124(2)
C2 C3 C4 120(2)
C3 C4 C5 114(3)
C3 C4 C13 118(3)
C5 C4 C13 127(3)
C6 C5 C4 123(3)
N1 C6 C5 122(2)
N1 C6 C7 116.3(19)
C5 C6 C7 122(2)
C8 C7 N12 121(2)
C8 C7 C6 128(2)
N12 C7 C6 111.4(17)
C7 C8 C9 120(2)
C10 C9 C8 116(2)
C10 C9 C17 122(2)
C8 C9 C17 121(2)
C11 C10 C9 122(2)
C10 C11 N12 122(2)
C11 N12 C7 118.5(16)
C11 N12 Pt1 126.0(13)
C7 N12 Pt1 115.4(12)
C15 C13 C16 128(4)
C15 C13 C4 106(4)
C16 C13 C4 94(3)
C15 C13 C14 114(3)
C16 C13 C14 106(3)
C4 C13 C14 104(3)
C20 C17 C18 107(2)
C20 C17 C9 110(2)
C18 C17 C9 106(2)
C20 C17 C19 116(3)
C18 C17 C19 107(2)
C9 C17 C19 110(2)
C22 N21 C26 116.5(17)
C22 N21 Pt2 126.6(15)
C26 N21 Pt2 116.9(13)
N21 C22 C23 124(2)
C22 C23 C24 120(2)
C25 C24 C23 117(2)
C25 C24 C33 122(2)
C23 C24 C33 121.8(19)
C24 C25 C26 121(2)
N21 C26 C25 121.7(18)
N21 C26 C27 114.8(17)
C25 C26 C27 123(2)
C28 C27 N32 120(2)
C28 C27 C26 127(2)
N32 C27 C26 113(2)
C27 C28 C29 122(2)
C30 C29 C28 118(3)
C30 C29 C37 123(2)
C28 C29 C37 119(2)
C29 C30 C31 119(3)
N32 C31 C30 123(3)
C31 N32 C27 118(2)
C31 N32 Pt2 126.8(18)
C27 N32 Pt2 114.8(15)
C35 C33 C36 102(3)
C35 C33 C34 110(3)
C36 C33 C34 105(3)
C35 C33 C24 109(2)
C36 C33 C24 117(2)
C34 C33 C24 113(2)
C38 C37 C39 108(2)
C38 C37 C40 111(2)
C39 C37 C40 113(2)
C38 C37 C29 109(2)
C39 C37 C29 109(2)
C40 C37 C29 107(2)
C42 N41 C46 121(2)
C42 N41 Pt3 125.5(19)
C46 N41 Pt3 113.7(18)
N41 C42 C43 120(3)
C44 C43 C42 122(3)
C43 C44 C45 116(2)
C43 C44 C53 123(3)
C45 C44 C53 118(2)
C46 C45 C44 116(2)
N41 C46 C45 123(3)
N41 C46 C47 117(2)
C45 C46 C47 120(2)
N52 C47 C48 123(2)
N52 C47 C46 110(2)
C48 C47 C46 126(2)
C49 C48 C47 117(3)
C50 C49 C48 123(3)
C50 C49 C57 115(3)
C48 C49 C57 119(3)
C49 C50 C51 116(3)
N52 C51 C50 123(3)
C51 N52 C47 117(2)
C51 N52 Pt3 125.6(18)
C47 N52 Pt3 117.5(17)
C55 C53 C54 113(3)
C55 C53 C44 101(3)
C54 C53 C44 109(3)
C55 C53 C56 125(3)
C54 C53 C56 103(3)
C44 C53 C56 104(3)
C59 C57 C60 113(3)
C59 C57 C58 112(3)
C60 C57 C58 106(3)
C59 C57 C49 93(3)
C60 C57 C49 124(3)
C58 C57 C49 108(4)
C102 N101 C106 117.6(19)
C102 N101 Pt1 121.7(14)
C106 N101 Pt1 120.3(14)
N101 C102 C103 119(2)
C104 C103 C102 120(2)
C105 C104 C103 124(3)
C105 C104 N107 106(2)
C103 C104 N107 130(2)
C104 C105 C106 115(2)
N101 C106 C105 124(2)
C108 N107 C104 116(4)
O109 C108 N107 129(5)
O109 C108 C110 127(4)
N107 C108 C110 102(4)
C115 C110 C111 121(3)
C115 C110 C108 139(4)
C111 C110 C108 99(3)
C112 C111 C110 114(3)
C111 C112 N113 121(3)
C114 N113 C112 121(2)
C114 N113 Pt2 121.9(18)
C112 N113 Pt2 116.7(19)
N113 C114 C115 118(3)
C110 C115 C114 124(3)
C126 N121 C122 124(3)
C126 N121 Pt2 116(2)
C122 N121 Pt2 119(2)
N121 C122 C123 117(3)
C124 C123 C122 115(3)
C125 C124 C123 119(3)
C125 C124 N127 116(3)
C123 C124 N127 122(3)
C124 C125 C126 120(4)
N121 C126 C125 124(4)
C128 N127 C124 116(4)
N127 C128 O129 131(5)
N127 C128 C130 108(5)
O129 C128 C130 120(4)
C131 C130 C135 122(3)
C131 C130 C128 127(3)
C135 C130 C128 111(3)
C130 C131 C132 112(3)
N133 C132 C131 127(3)
C134 N133 C132 117(2)
C134 N133 Pt3 121.0(18)
C132 N133 Pt3 121.2(19)
N133 C134 C135 123(2)
C130 C135 C134 118(3)
C142 N141 C146 117(2)
C142 N141 Pt3 119.3(15)
C146 N141 Pt3 123.0(16)
N141 C142 C143 127(2)
C144 C143 C142 115(3)
C145 C144 C143 119(3)
C145 C144 C147 127(2)
C143 C144 C147 113(2)
C144 C145 C146 122(2)
N141 C146 C145 119(2)
O148 C147 N149 132(3)
O148 C147 C144 117(2)
N149 C147 C144 111(3)
C147 N149 C150 122(2)
C155 C150 C151 122(2)
C155 C150 N149 114(2)
C151 C150 N149 124(2)
C150 C151 C152 116(2)
N153 C152 C151 121(2)
C154 N153 C152 119.0(18)
C154 N153 Pt1 122.2(13)
C152 N153 Pt1 118.7(15)
N153 C154 C155 123(2)
C150 C155 C154 120(2)
F201 C204 F203 126(3)
F201 C204 F202 131(4)
F203 C204 F202 94.1(18)
F201 C204 S205 109(2)
F203 C204 S205 96(2)
F202 C204 S205 91.9(18)
O206 S205 O208 111.0(14)
O206 S205 O207 115.8(14)
O208 S205 O207 116.7(12)
O206 S205 C204 108.3(11)
O208 S205 C204 103.4(10)
O207 S205 C204 99.9(12)
F301 C304 F303 124(3)
F301 C304 F302 141(4)
F303 C304 F302 93(2)
F301 C304 S305 101(3)
F303 C304 S305 91(2)
F302 C304 S305 88(2)
O306 S305 O308 118(2)
O306 S305 O307 116(2)
O308 S305 O307 116(2)
O306 S305 C304 102.6(15)
O308 S305 C304 103.5(18)
O307 S305 C304 97.1(16)
F401 C404 F403 123(3)
F401 C404 F402 140(4)
F403 C404 F402 95(2)
F401 C404 S405 102(3)
F403 C404 S405 89(2)
F402 C404 S405 88(2)
O408 S405 O407 119(2)
O408 S405 O406 114.6(16)
O407 S405 O406 115(2)
O408 S405 C404 103.0(14)
O407 S405 C404 98(2)
O406 S405 C404 101.5(15)
F401 C404 F403 128(4)
F401 C404 F402 136(4)
F403 C404 F402 94(3)
F401 C404 S405 103(3)
F403 C404 S405 90(3)
F402 C404 S405 89(2)
O406 S405 O407 120(2)
O406 S405 O408 113(2)
O407 S405 O408 115(2)
O406 S405 C404 104.1(18)
O407 S405 C404 100.1(19)
O408 S405 C404 101(2)
F501 C504 F503 126(4)
F501 C504 F502 138(4)
F503 C504 F502 94(2)
F501 C504 S505 104(3)
F503 C504 S505 90(2)
F502 C504 S505 89(2)
O506 S505 O508 116(2)
O506 S505 O507 119(2)
O508 S505 O507 116(2)
O506 S505 C504 104.0(19)
O508 S505 C504 99.7(17)
O507 S505 C504 96.8(17)
F601 C604 F603 132(4)
F601 C604 F602 134(4)
F603 C604 F602 91(2)
F601 C604 S605 101(3)
F603 C604 S605 92(2)
F602 C604 S605 91(2)
O606 S605 O607 113.6(16)
O606 S605 O608 115.0(14)
O607 S605 O608 117.7(15)
O606 S605 C604 106.2(14)
O607 S605 C604 99.3(13)
O608 S605 C604 102.1(12)
F701 C704 F703 129(4)
F701 C704 F702 132(4)
F703 C704 F702 94(3)
F701 C704 S705 107(3)
F703 C704 S705 90(3)
F702 C704 S705 89(2)
O708 S705 O706 116(2)
O708 S705 O707 116(2)
O706 S705 O707 115(2)
O708 S705 C704 102.7(19)
O706 S705 C704 105(2)
O707 S705 C704 98.6(18)
O904 C902 C903 92(8)
O904 C902 C901 177(10)
C903 C902 C901 92(8)

loop_
_geom_bond_atom_site_label_1
_geom_bond_atom_site_label_2
_geom_bond_distance
Pt1 N1 1.986(16)
Pt1 N12 2.018(14)
Pt1 N101 2.022(16)
Pt1 N153 2.033(15)
Pt2 N121 1.98(2)
Pt2 N21 1.991(15)
Pt2 N32 2.00(2)
Pt2 N113 2.04(2)
Pt3 N41 1.98(2)
Pt3 N52 1.988(19)
Pt3 N141 2.013(16)
Pt3 N133 2.029(18)
N1 C6 1.30(2)
N1 C2 1.36(2)
C2 C3 1.34(3)
C3 C4 1.36(3)
C4 C5 1.45(4)
C4 C13 1.70(5)
C5 C6 1.30(3)
C6 C7 1.49(3)
C7 C8 1.33(3)
C7 N12 1.38(2)
C8 C9 1.44(3)
C9 C10 1.36(3)
C9 C17 1.60(3)
C10 C11 1.35(3)
C11 N12 1.35(2)
C13 C15 1.34(4)
C13 C16 1.65(4)
C13 C14 1.62(3)
C17 C20 1.39(3)
C17 C18 1.48(3)
C17 C19 1.55(3)
N21 C22 1.31(2)
N21 C26 1.34(2)
C22 C23 1.33(3)
C23 C24 1.38(3)
C24 C25 1.33(3)
C24 C33 1.56(3)
C25 C26 1.38(2)
C26 C27 1.48(3)
C27 C28 1.34(3)
C27 N32 1.41(3)
C28 C29 1.39(3)
C29 C30 1.37(3)
C29 C37 1.58(3)
C30 C31 1.40(4)
C31 N32 1.29(3)
C33 C35 1.33(4)
C33 C36 1.43(4)
C33 C34 1.48(4)
C37 C38 1.47(3)
C37 C39 1.53(4)
C37 C40 1.55(3)
N41 C42 1.32(3)
N41 C46 1.36(3)
C42 C43 1.45(4)
C43 C44 1.40(3)
C44 C45 1.47(3)
C44 C53 1.55(4)
C45 C46 1.46(3)
C46 C47 1.50(3)
C47 N52 1.36(3)
C47 C48 1.39(3)
C48 C49 1.33(3)
C49 C50 1.34(3)
C49 C57 1.65(4)
C50 C51 1.44(3)
C51 N52 1.30(3)
C53 C55 1.34(4)
C53 C54 1.61(3)
C53 C56 1.66(4)
C57 C59 1.52(3)
C57 C60 1.39(3)
C57 C58 1.48(3)
N101 C102 1.32(2)
N101 C106 1.35(2)
C102 C103 1.42(3)
C103 C104 1.34(3)
C104 C105 1.25(3)
C104 N107 1.65(4)
C105 C106 1.44(3)
N107 C108 1.18(5)
C108 O109 1.21(4)
C108 C110 1.62(5)
C110 C115 1.27(3)
C110 C111 1.46(4)
C111 C112 1.41(4)
C112 N113 1.40(3)
N113 C114 1.33(3)
C114 C115 1.39(4)
N121 C126 1.23(4)
N121 C122 1.29(3)
C122 C123 1.64(4)
C123 C124 1.36(4)
C124 C125 1.38(4)
C124 N127 1.58(4)
C125 C126 1.45(4)
N127 C128 1.07(5)
C128 O129 1.36(5)
C128 C130 1.57(5)
C130 C131 1.34(4)
C130 C135 1.36(3)
C131 C132 1.47(4)
C132 N133 1.30(3)
N133 C134 1.25(3)
C134 C135 1.42(3)
N141 C142 1.31(3)
N141 C146 1.34(3)
C142 C143 1.40(3)
C143 C144 1.39(3)
C144 C145 1.31(3)
C144 C147 1.67(4)
C145 C146 1.45(3)
C147 O148 1.23(3)
C147 N149 1.21(3)
N149 C150 1.44(3)
C150 C155 1.29(3)
C150 C151 1.36(3)
C151 C152 1.43(3)
C152 N153 1.32(2)
N153 C154 1.30(2)
C154 C155 1.34(3)
F201 C204 1.03(3)
F202 C204 1.44(2)
F203 C204 1.40(3)
C204 S205 2.00(3)
S205 O206 1.406(15)
S205 O208 1.444(14)
S205 O207 1.441(16)
F301 C304 1.03(3)
F302 C304 1.44(3)
F303 C304 1.40(3)
C304 S305 2.01(4)
S305 O306 1.425(18)
S305 O308 1.449(17)
S305 O307 1.431(18)
F401 C404 1.04(3)
F402 C404 1.45(3)
F403 C404 1.41(3)
C404 S405 2.01(4)
S405 O408 1.442(15)
S405 O407 1.44(2)
S405 O406 1.453(18)
F401 C404 1.03(3)
F402 C404 1.44(3)
F403 C404 1.42(3)
C404 S405 2.01(4)
S405 O406 1.421(19)
S405 O407 1.43(2)
S405 O408 1.468(18)
F501 C504 1.03(3)
F502 C504 1.44(3)
F503 C504 1.41(3)
C504 S505 2.02(4)
S505 O506 1.420(19)
S505 O508 1.467(18)
S505 O507 1.445(19)
F601 C604 1.04(3)
F602 C604 1.44(3)
F603 C604 1.42(3)
C604 S605 2.01(4)
S605 O606 1.435(18)
S605 O607 1.442(17)
S605 O608 1.455(14)
F701 C704 1.04(3)
F702 C704 1.45(3)
F703 C704 1.41(3)
C704 S705 2.00(4)
S705 O708 1.450(18)
S705 O706 1.44(2)
S705 O707 1.45(2)
C901 C902 1.77(12)
C902 O904 1.39(12)
C902 C903 1.68(11)
